data_1564161
loop_
_publ_author_name
'Yenisar\?i, Bet\"ul'
'F\?ir\?inc\?i, Rukiye'
'\"Ozdemir, Nam\?ik'
'G\"unay, M. Emin'

_publ_section_title
;
 Synthesis of ferrocenyl imidazolium salts and their novel PEPPSI-type
 N-heterocyclic carbene (NHC) palladium complexes
;
_journal_name_full 'Inorganica Chimica Acta'
_journal_page_first 119792
_journal_paper_doi 10.1016/j.ica.2020.119792
_journal_volume 511
_journal_year 2020
_chemical_formula_moiety 'C36 H40 Cl2 Fe N4 Pd'
_chemical_formula_sum 'C36 H40 Cl2 Fe N4 Pd'
_chemical_formula_weight 761.87
_space_group_crystal_system monoclinic
_space_group_IT_number 14
_space_group_name_Hall '-P 2ybc'
_space_group_name_H-M_alt 'P 1 21/c 1'
_atom_sites_solution_hydrogens geom
_cell_angle_alpha 90
_cell_angle_beta 100.266(4)
_cell_angle_gamma 90
_cell_formula_units_Z 4
_cell_length_a 19.6604(11)
_cell_length_b 8.7608(3)
_cell_length_c 20.8479(11)
_cell_measurement_reflns_used 13406
_cell_measurement_temperature 296(2)
_cell_measurement_theta_max 27.25
_cell_measurement_theta_min 1.57
_cell_volume 3533.4(3)
_computing_cell_refinement X-AREA
_computing_data_collection 'X-AREA (Stoe & Cie, 2002)'
_computing_data_reduction 'X-RED32 (Stoe & Cie, 2002)'
_computing_molecular_graphics 'Ortep-3 for Windows (Farrugia, 2012)'
_computing_publication_material 'WinGX (Farrugia, 2012) and PLATON (Spek, 2009)'
_computing_structure_refinement 'SHELXL-2014/7 (Sheldrick, 2015)'
_computing_structure_solution 'SHELXS-2013/1 (Sheldrick, 2008)'
_diffrn_ambient_temperature 296(2)
_diffrn_detector_area_resol_mean 6.67
_diffrn_measured_fraction_theta_full 1.000
_diffrn_measured_fraction_theta_max 1.000
_diffrn_measurement_device_type 'STOE IPDS 2'
_diffrn_measurement_method '\w scans'
_diffrn_radiation_collimation '0.8 mm diameter, multiple pinhole'
_diffrn_radiation_type MoK\a
_diffrn_radiation_wavelength 0.71073
_diffrn_reflns_av_R_equivalents 0.1278
_diffrn_reflns_av_unetI/netI 0.1572
_diffrn_reflns_Laue_measured_fraction_full 1.000
_diffrn_reflns_Laue_measured_fraction_max 1.000
_diffrn_reflns_limit_h_max 22
_diffrn_reflns_limit_h_min -23
_diffrn_reflns_limit_k_max 10
_diffrn_reflns_limit_k_min -10
_diffrn_reflns_limit_l_max 24
_diffrn_reflns_limit_l_min -24
_diffrn_reflns_number 22832
_diffrn_reflns_point_group_measured_fraction_full 1.000
_diffrn_reflns_point_group_measured_fraction_max 1.000
_diffrn_reflns_theta_full 25.242
_diffrn_reflns_theta_max 25.247
_diffrn_reflns_theta_min 1.985
_diffrn_source 'sealed X-ray tube, 12 x 0.4 mm long-fine focus'
_exptl_absorpt_coefficient_mu 1.101
_exptl_absorpt_correction_T_max 0.9487
_exptl_absorpt_correction_T_min 0.6943
_exptl_absorpt_correction_type integration
_exptl_absorpt_process_details 'X-RED32 (Stoe & Cie, 2002)'
_exptl_crystal_colour yellow
_exptl_crystal_density_diffrn 1.432
_exptl_crystal_description plate
_exptl_crystal_F_000 1560
_exptl_crystal_size_max 0.526
_exptl_crystal_size_mid 0.168
_exptl_crystal_size_min 0.066
_refine_diff_density_max 0.347
_refine_diff_density_min -0.318
_refine_diff_density_rms 0.059
_refine_ls_extinction_coef .
_refine_ls_extinction_method none
_refine_ls_goodness_of_fit_ref 0.804
_refine_ls_hydrogen_treatment constr
_refine_ls_matrix_type full
_refine_ls_number_parameters 403
_refine_ls_number_reflns 6408
_refine_ls_number_restraints 0
_refine_ls_restrained_S_all 0.804
_refine_ls_R_factor_all 0.1663
_refine_ls_R_factor_gt 0.0524
_refine_ls_shift/su_max 0.000
_refine_ls_shift/su_mean 0.000
_refine_ls_structure_factor_coef Fsqd
_refine_ls_weighting_details 'w=1/[\s^2^(Fo^2^)+(0.0132P)^2^] where P=(Fo^2^+2Fc^2^)/3'
_refine_ls_weighting_scheme calc
_refine_ls_wR_factor_gt 0.0637
_refine_ls_wR_factor_ref 0.0825
_reflns_Friedel_coverage 0.000
_reflns_Friedel_fraction_full .
_reflns_Friedel_fraction_max .
_reflns_number_gt 2564
_reflns_number_total 6408
_reflns_threshold_expression 'I > 2\s(I)'
_cod_data_source_file ICA-2020-511-119792.cif
_cod_data_source_block namikoz31
_cod_original_sg_symbol_H-M 'P 21/c'
_cod_database_code 1564161
_shelx_space_group_comment
;
The symmetry employed for this shelxl refinement is uniquely defined
by the following loop, which should always be used as a source of
symmetry information in preference to the above space-group names.
They are only intended as comments.
;
_shelx_estimated_absorpt_t_min 0.595
_shelx_estimated_absorpt_t_max 0.931

loop_
_space_group_symop_operation_xyz
'x, y, z'
'-x, y+1/2, -z+1/2'
'-x, -y, -z'
'x, -y-1/2, z-1/2'

loop_
_atom_site_label
_atom_site_type_symbol
_atom_site_fract_x
_atom_site_fract_y
_atom_site_fract_z
_atom_site_U_iso_or_equiv
_atom_site_adp_type
_atom_site_occupancy
_atom_site_site_symmetry_order
_atom_site_calc_flag
_atom_site_refinement_flags_posn
_atom_site_refinement_flags_adp
_atom_site_refinement_flags_occupancy
_atom_site_disorder_assembly
_atom_site_disorder_group
Pd1 Pd 0.26269(3) 0.86345(6) 0.10246(3) 0.05714(17) Uani 1 1 d . . . . .
Fe1 Fe 0.02188(6) 0.87690(16) 0.13114(5) 0.0895(4) Uani 1 1 d . . . . .
Cl1 Cl 0.31842(12) 0.70582(19) 0.18346(9) 0.0896(8) Uani 1 1 d . . . . .
Cl2 Cl 0.20250(11) 1.0158(2) 0.02181(9) 0.0757(6) Uani 1 1 d . . . . .
N1 N 0.3327(3) 1.1970(6) 0.2453(3) 0.0635(17) Uani 1 1 d . . . . .
N2 N 0.2973(3) 1.0529(6) 0.1580(3) 0.0622(18) Uani 1 1 d . . . . .
N3 N 0.2427(3) 0.6087(6) 0.0013(3) 0.0738(17) Uani 1 1 d . . . . .
N4 N 0.1740(3) 0.5978(6) 0.0703(3) 0.0732(18) Uani 1 1 d . . . . .
C1 C 0.3515(5) 1.2430(7) 0.3127(4) 0.060(2) Uani 1 1 d . . . . .
C2 C 0.2999(5) 1.2722(8) 0.3471(4) 0.068(2) Uani 1 1 d . . . . .
C3 C 0.3204(5) 1.3252(7) 0.4114(4) 0.080(2) Uani 1 1 d . . . . .
H3 H 0.2864 1.3460 0.4360 0.096 Uiso 1 1 calc R U . . .
C4 C 0.3882(5) 1.3474(9) 0.4390(3) 0.073(2) Uani 1 1 d . . . . .
C5 C 0.4367(4) 1.3138(9) 0.4030(4) 0.092(3) Uani 1 1 d . . . . .
H5 H 0.4829 1.3258 0.4219 0.110 Uiso 1 1 calc R U . . .
C6 C 0.4208(5) 1.2616(9) 0.3383(4) 0.082(2) Uani 1 1 d . . . . .
C7 C 0.2252(5) 1.2475(10) 0.3194(4) 0.118(3) Uani 1 1 d . . . . .
H7A H 0.1973 1.2988 0.3461 0.176 Uiso 1 1 calc R U . . .
H7B H 0.2152 1.1402 0.3185 0.176 Uiso 1 1 calc R U . . .
H7C H 0.2152 1.2876 0.2759 0.176 Uiso 1 1 calc R U . . .
C8 C 0.4067(5) 1.4134(8) 0.5059(4) 0.103(3) Uani 1 1 d . . . . .
H8A H 0.3839 1.3567 0.5353 0.154 Uiso 1 1 calc R U . . .
H8B H 0.3922 1.5181 0.5052 0.154 Uiso 1 1 calc R U . . .
H8C H 0.4558 1.4078 0.5202 0.154 Uiso 1 1 calc R U . . .
C9 C 0.4764(5) 1.2307(12) 0.2993(5) 0.149(4) Uani 1 1 d . . . . .
H9A H 0.5207 1.2506 0.3256 0.224 Uiso 1 1 calc R U . . .
H9B H 0.4699 1.2958 0.2617 0.224 Uiso 1 1 calc R U . . .
H9C H 0.4740 1.1259 0.2857 0.224 Uiso 1 1 calc R U . . .
C10 C 0.3177(4) 1.0551(7) 0.2217(3) 0.062(2) Uani 1 1 d . . . . .
H10 H 0.3215 0.9681 0.2476 0.074 Uiso 1 1 calc R U . . .
C11 C 0.2997(4) 1.2017(8) 0.1397(4) 0.074(2) Uani 1 1 d . . . . .
H11 H 0.2882 1.2368 0.0970 0.089 Uiso 1 1 calc R U . . .
C12 C 0.3210(4) 1.2906(8) 0.1920(4) 0.079(3) Uani 1 1 d . . . . .
H12 H 0.3268 1.3959 0.1919 0.095 Uiso 1 1 calc R U . . .
C13 C 0.2946(5) 0.6574(8) -0.0353(4) 0.071(2) Uani 1 1 d . . . . .
C14 C 0.3619(5) 0.6136(8) -0.0146(3) 0.069(2) Uani 1 1 d . . . . .
C15 C 0.4082(4) 0.6539(10) -0.0539(4) 0.087(2) Uani 1 1 d . . . . .
H15 H 0.4546 0.6309 -0.0400 0.104 Uiso 1 1 calc R U . . .
C16 C 0.3889(6) 0.7274(9) -0.1134(4) 0.085(3) Uani 1 1 d . . . . .
C17 C 0.3206(6) 0.7628(9) -0.1303(4) 0.083(3) Uani 1 1 d . . . . .
H17 H 0.3067 0.8141 -0.1695 0.099 Uiso 1 1 calc R U . . .
C18 C 0.2728(6) 0.7306(9) -0.0959(4) 0.078(2) Uani 1 1 d . . . . .
C19 C 0.3844(5) 0.5238(9) 0.0491(4) 0.112(3) Uani 1 1 d . . . . .
H19A H 0.3688 0.5761 0.0843 0.168 Uiso 1 1 calc R U . . .
H19B H 0.4339 0.5158 0.0583 0.168 Uiso 1 1 calc R U . . .
H19C H 0.3645 0.4234 0.0445 0.168 Uiso 1 1 calc R U . . .
C20 C 0.4437(5) 0.7640(10) -0.1528(4) 0.114(3) Uani 1 1 d . . . . .
H20A H 0.4477 0.8727 -0.1565 0.171 Uiso 1 1 calc R U . . .
H20B H 0.4313 0.7202 -0.1955 0.171 Uiso 1 1 calc R U . . .
H20C H 0.4871 0.7225 -0.1317 0.171 Uiso 1 1 calc R U . . .
C21 C 0.1994(5) 0.7721(10) -0.1195(4) 0.113(3) Uani 1 1 d . . . . .
H21A H 0.1844 0.8422 -0.0895 0.169 Uiso 1 1 calc R U . . .
H21B H 0.1714 0.6817 -0.1227 0.169 Uiso 1 1 calc R U . . .
H21C H 0.1950 0.8192 -0.1617 0.169 Uiso 1 1 calc R U . . .
C22 C 0.2023(5) 0.4804(9) -0.0114(4) 0.101(3) Uani 1 1 d . . . . .
H22 H 0.2051 0.4095 -0.0440 0.122 Uiso 1 1 calc R U . . .
C23 C 0.1592(5) 0.4740(9) 0.0296(4) 0.102(3) Uani 1 1 d . . . . .
H23 H 0.1254 0.4004 0.0310 0.122 Uiso 1 1 calc R U . . .
C24 C 0.2251(4) 0.6827(7) 0.0543(3) 0.058(2) Uani 1 1 d . . . . .
C25 C 0.1361(4) 0.6327(9) 0.1239(3) 0.0747(19) Uani 1 1 d . . . . .
H25 H 0.1605 0.7191 0.1476 0.090 Uiso 1 1 calc R U . . .
C26 C 0.1419(5) 0.5010(10) 0.1730(4) 0.134(4) Uani 1 1 d . . . . .
H26A H 0.1896 0.4735 0.1863 0.201 Uiso 1 1 calc R U . . .
H26B H 0.1231 0.5323 0.2104 0.201 Uiso 1 1 calc R U . . .
H26C H 0.1165 0.4145 0.1530 0.201 Uiso 1 1 calc R U . . .
C27 C 0.0650(4) 0.6868(8) 0.0992(4) 0.066(2) Uani 1 1 d . . . . .
C28 C 0.0464(5) 0.7899(9) 0.0480(4) 0.078(2) Uani 1 1 d . . . . .
H28 H 0.0763 0.8330 0.0231 0.094 Uiso 1 1 calc R U . . .
C29 C -0.0243(5) 0.8172(11) 0.0403(4) 0.103(3) Uani 1 1 d . . . . .
H29 H -0.0495 0.8817 0.0094 0.124 Uiso 1 1 calc R U . . .
C30 C -0.0504(5) 0.7335(13) 0.0856(5) 0.113(3) Uani 1 1 d . . . . .
H30 H -0.0963 0.7299 0.0910 0.135 Uiso 1 1 calc R U . . .
C31 C 0.0038(5) 0.6556(12) 0.1219(4) 0.102(3) Uani 1 1 d . . . . .
H31 H 0.0003 0.5912 0.1566 0.122 Uiso 1 1 calc R U . . .
C32 C 0.0880(11) 0.963(2) 0.2058(9) 0.154(7) Uani 1 1 d . . . . .
H32 H 0.1298 0.9188 0.2245 0.185 Uiso 1 1 calc R U . . .
C33 C 0.0798(11) 1.0643(17) 0.1562(9) 0.133(4) Uani 1 1 d . . . . .
H33 H 0.1143 1.0993 0.1346 0.159 Uiso 1 1 calc R U . . .
C34 C 0.0120(11) 1.1061(14) 0.1435(6) 0.136(5) Uani 1 1 d . . . . .
H34 H -0.0077 1.1773 0.1126 0.164 Uiso 1 1 calc R U . . .
C35 C -0.0230(7) 1.023(2) 0.1851(9) 0.147(5) Uani 1 1 d . . . . .
H35 H -0.0701 1.0261 0.1863 0.177 Uiso 1 1 calc R U . . .
C36 C 0.0275(14) 0.9356(18) 0.2244(7) 0.162(7) Uani 1 1 d . . . . .
H36 H 0.0203 0.8698 0.2576 0.194 Uiso 1 1 calc R U . . .

loop_
_atom_site_aniso_label
_atom_site_aniso_U_11
_atom_site_aniso_U_22
_atom_site_aniso_U_33
_atom_site_aniso_U_23
_atom_site_aniso_U_13
_atom_site_aniso_U_12
Pd1 0.0750(4) 0.0443(2) 0.0537(3) -0.0025(3) 0.0159(3) 0.0007(4)
Fe1 0.0807(9) 0.1143(9) 0.0747(8) -0.0184(8) 0.0174(7) 0.0040(9)
Cl1 0.136(2) 0.0501(10) 0.0738(14) -0.0040(9) -0.0068(14) 0.0137(11)
Cl2 0.0842(16) 0.0687(11) 0.0731(13) 0.0123(10) 0.0109(12) -0.0047(11)
N1 0.091(5) 0.045(3) 0.059(4) -0.004(3) 0.024(4) -0.007(3)
N2 0.081(5) 0.041(4) 0.062(4) 0.010(3) 0.007(4) 0.006(3)
N3 0.090(5) 0.060(4) 0.081(4) -0.016(3) 0.041(4) -0.014(4)
N4 0.091(5) 0.061(4) 0.076(4) -0.010(3) 0.038(4) -0.004(4)
C1 0.074(7) 0.043(4) 0.062(5) -0.007(3) 0.014(5) -0.001(4)
C2 0.074(7) 0.066(5) 0.065(6) 0.003(4) 0.019(5) -0.007(4)
C3 0.106(8) 0.068(6) 0.076(6) -0.007(4) 0.045(6) 0.000(5)
C4 0.089(7) 0.071(5) 0.060(5) -0.017(4) 0.022(5) -0.014(6)
C5 0.072(7) 0.121(8) 0.083(6) -0.030(5) 0.013(5) -0.024(5)
C6 0.081(7) 0.099(6) 0.073(6) -0.016(5) 0.029(6) -0.006(6)
C7 0.092(9) 0.169(8) 0.093(7) -0.009(6) 0.019(7) -0.010(7)
C8 0.126(8) 0.105(7) 0.082(6) -0.029(5) 0.035(6) -0.024(5)
C9 0.079(8) 0.256(12) 0.120(8) -0.055(8) 0.040(7) 0.010(8)
C10 0.088(7) 0.041(4) 0.054(5) 0.005(4) 0.006(5) -0.005(4)
C11 0.107(7) 0.050(4) 0.065(5) -0.001(4) 0.018(5) -0.001(4)
C12 0.122(8) 0.043(4) 0.079(6) 0.002(4) 0.033(5) -0.003(4)
C13 0.085(7) 0.059(5) 0.076(6) -0.021(4) 0.036(5) -0.007(5)
C14 0.081(6) 0.062(5) 0.068(5) 0.000(4) 0.020(5) 0.008(5)
C15 0.074(6) 0.110(6) 0.082(6) -0.016(6) 0.031(5) 0.003(6)
C16 0.115(9) 0.090(6) 0.062(6) 0.005(4) 0.044(6) -0.010(6)
C17 0.100(8) 0.100(6) 0.053(5) -0.007(4) 0.023(6) 0.026(6)
C18 0.094(8) 0.086(5) 0.050(5) -0.015(4) 0.006(6) 0.009(5)
C19 0.131(9) 0.115(7) 0.097(7) 0.023(6) 0.037(6) 0.018(6)
C20 0.118(9) 0.153(8) 0.080(6) 0.004(5) 0.039(6) -0.014(7)
C21 0.093(8) 0.170(9) 0.071(6) -0.006(6) 0.004(6) 0.031(7)
C22 0.129(9) 0.074(6) 0.115(8) -0.039(5) 0.059(7) -0.044(6)
C23 0.133(9) 0.071(5) 0.114(7) -0.026(5) 0.057(7) -0.038(6)
C24 0.076(6) 0.050(4) 0.053(5) 0.009(3) 0.025(4) 0.005(4)
C25 0.081(6) 0.079(4) 0.070(5) -0.006(5) 0.030(5) -0.003(6)
C26 0.162(10) 0.129(7) 0.134(8) 0.070(7) 0.086(8) 0.048(7)
C27 0.066(6) 0.073(5) 0.058(5) -0.001(4) 0.012(5) -0.021(4)
C28 0.057(6) 0.101(6) 0.075(6) -0.008(5) 0.010(5) -0.006(5)
C29 0.088(8) 0.152(9) 0.069(6) -0.013(6) 0.010(6) -0.009(7)
C30 0.068(8) 0.174(10) 0.096(8) -0.022(7) 0.014(7) -0.040(7)
C31 0.085(8) 0.145(8) 0.081(6) 0.009(6) 0.026(6) -0.050(8)
C32 0.185(19) 0.135(13) 0.118(13) -0.064(10) -0.040(12) 0.048(13)
C33 0.140(15) 0.099(9) 0.169(15) -0.052(9) 0.053(12) -0.034(9)
C34 0.165(15) 0.128(10) 0.114(10) -0.042(8) 0.020(11) 0.057(11)
C35 0.136(12) 0.206(14) 0.113(10) -0.022(9) 0.057(10) 0.052(11)
C36 0.26(2) 0.152(13) 0.078(9) -0.037(8) 0.037(14) 0.049(15)

loop_
_atom_type_symbol
_atom_type_description
_atom_type_scat_dispersion_real
_atom_type_scat_dispersion_imag
_atom_type_scat_source
C C 0.0033 0.0016 'International Tables Vol C Tables 4.2.6.8 and 6.1.1.4'
H H 0.0000 0.0000 'International Tables Vol C Tables 4.2.6.8 and 6.1.1.4'
Cl Cl 0.1484 0.1585 'International Tables Vol C Tables 4.2.6.8 and 6.1.1.4'
Fe Fe 0.3463 0.8444 'International Tables Vol C Tables 4.2.6.8 and 6.1.1.4'
N N 0.0061 0.0033 'International Tables Vol C Tables 4.2.6.8 and 6.1.1.4'
Pd Pd -0.9988 1.0072 'International Tables Vol C Tables 4.2.6.8 and 6.1.1.4'

loop_
_geom_angle_atom_site_label_1
_geom_angle_atom_site_label_2
_geom_angle_atom_site_label_3
_geom_angle
_geom_angle_site_symmetry_1
_geom_angle_site_symmetry_3
C24 Pd1 N2 175.8(3) . .
C24 Pd1 Cl1 88.72(19) . .
N2 Pd1 Cl1 90.27(16) . .
C24 Pd1 Cl2 89.81(19) . .
N2 Pd1 Cl2 91.06(17) . .
Cl1 Pd1 Cl2 177.49(9) . .
C31 Fe1 C32 122.0(7) . .
C31 Fe1 C36 109.0(6) . .
C32 Fe1 C36 39.2(5) . .
C31 Fe1 C30 40.4(3) . .
C32 Fe1 C30 156.5(9) . .
C36 Fe1 C30 122.3(7) . .
C31 Fe1 C35 126.3(6) . .
C32 Fe1 C35 67.1(6) . .
C36 Fe1 C35 40.9(5) . .
C30 Fe1 C35 108.6(5) . .
C31 Fe1 C33 155.5(8) . .
C32 Fe1 C33 39.4(5) . .
C36 Fe1 C33 66.8(6) . .
C30 Fe1 C33 162.7(8) . .
C35 Fe1 C33 67.6(5) . .
C31 Fe1 C29 67.1(4) . .
C32 Fe1 C29 162.6(9) . .
C36 Fe1 C29 156.8(8) . .
C30 Fe1 C29 39.7(3) . .
C35 Fe1 C29 121.4(6) . .
C33 Fe1 C29 126.4(7) . .
C31 Fe1 C28 67.3(3) . .
C32 Fe1 C28 126.1(7) . .
C36 Fe1 C28 161.7(8) . .
C30 Fe1 C28 67.5(4) . .
C35 Fe1 C28 155.8(7) . .
C33 Fe1 C28 108.6(4) . .
C29 Fe1 C28 40.2(3) . .
C31 Fe1 C27 40.7(3) . .
C32 Fe1 C27 108.4(5) . .
C36 Fe1 C27 125.2(7) . .
C30 Fe1 C27 68.5(4) . .
C35 Fe1 C27 162.9(7) . .
C33 Fe1 C27 120.2(6) . .
C29 Fe1 C27 67.9(3) . .
C28 Fe1 C27 40.2(2) . .
C31 Fe1 C34 163.8(7) . .
C32 Fe1 C34 65.9(6) . .
C36 Fe1 C34 67.2(6) . .
C30 Fe1 C34 127.0(6) . .
C35 Fe1 C34 40.5(4) . .
C33 Fe1 C34 39.3(4) . .
C29 Fe1 C34 109.7(4) . .
C28 Fe1 C34 121.4(6) . .
C27 Fe1 C34 154.5(7) . .
C10 N1 C12 105.1(6) . .
C10 N1 C1 127.8(6) . .
C12 N1 C1 126.9(6) . .
C10 N2 C11 104.4(6) . .
C10 N2 Pd1 125.9(5) . .
C11 N2 Pd1 129.5(5) . .
C22 N3 C24 108.6(6) . .
C22 N3 C13 125.4(6) . .
C24 N3 C13 126.0(6) . .
C24 N4 C23 111.7(6) . .
C24 N4 C25 125.0(6) . .
C23 N4 C25 123.3(7) . .
C2 C1 C6 123.3(7) . .
C2 C1 N1 118.5(8) . .
C6 C1 N1 118.1(8) . .
C1 C2 C3 116.7(8) . .
C1 C2 C7 122.7(8) . .
C3 C2 C7 120.6(8) . .
C4 C3 C2 122.6(8) . .
C4 C3 H3 118.7 . .
C2 C3 H3 118.7 . .
C5 C4 C3 117.8(7) . .
C5 C4 C8 121.8(8) . .
C3 C4 C8 120.3(8) . .
C4 C5 C6 123.3(8) . .
C4 C5 H5 118.4 . .
C6 C5 H5 118.4 . .
C1 C6 C5 116.3(8) . .
C1 C6 C9 122.2(8) . .
C5 C6 C9 121.4(9) . .
C2 C7 H7A 109.5 . .
C2 C7 H7B 109.5 . .
H7A C7 H7B 109.5 . .
C2 C7 H7C 109.5 . .
H7A C7 H7C 109.5 . .
H7B C7 H7C 109.5 . .
C4 C8 H8A 109.5 . .
C4 C8 H8B 109.5 . .
H8A C8 H8B 109.5 . .
C4 C8 H8C 109.5 . .
H8A C8 H8C 109.5 . .
H8B C8 H8C 109.5 . .
C6 C9 H9A 109.5 . .
C6 C9 H9B 109.5 . .
H9A C9 H9B 109.5 . .
C6 C9 H9C 109.5 . .
H9A C9 H9C 109.5 . .
H9B C9 H9C 109.5 . .
N2 C10 N1 112.9(6) . .
N2 C10 H10 123.5 . .
N1 C10 H10 123.5 . .
C12 C11 N2 110.4(7) . .
C12 C11 H11 124.8 . .
N2 C11 H11 124.8 . .
C11 C12 N1 107.2(6) . .
C11 C12 H12 126.4 . .
N1 C12 H12 126.4 . .
C14 C13 C18 122.0(8) . .
C14 C13 N3 118.9(8) . .
C18 C13 N3 118.5(8) . .
C13 C14 C15 116.4(7) . .
C13 C14 C19 121.8(8) . .
C15 C14 C19 121.8(8) . .
C14 C15 C16 123.2(8) . .
C14 C15 H15 118.4 . .
C16 C15 H15 118.4 . .
C17 C16 C15 115.9(8) . .
C17 C16 C20 125.5(9) . .
C15 C16 C20 118.6(10) . .
C18 C17 C16 125.4(8) . .
C18 C17 H17 117.3 . .
C16 C17 H17 117.3 . .
C17 C18 C13 117.1(9) . .
C17 C18 C21 121.0(8) . .
C13 C18 C21 121.9(9) . .
C14 C19 H19A 109.5 . .
C14 C19 H19B 109.5 . .
H19A C19 H19B 109.5 . .
C14 C19 H19C 109.5 . .
H19A C19 H19C 109.5 . .
H19B C19 H19C 109.5 . .
C16 C20 H20A 109.5 . .
C16 C20 H20B 109.5 . .
H20A C20 H20B 109.5 . .
C16 C20 H20C 109.5 . .
H20A C20 H20C 109.5 . .
H20B C20 H20C 109.5 . .
C18 C21 H21A 109.5 . .
C18 C21 H21B 109.5 . .
H21A C21 H21B 109.5 . .
C18 C21 H21C 109.5 . .
H21A C21 H21C 109.5 . .
H21B C21 H21C 109.5 . .
C23 C22 N3 109.2(7) . .
C23 C22 H22 125.4 . .
N3 C22 H22 125.4 . .
C22 C23 N4 106.2(8) . .
C22 C23 H23 126.9 . .
N4 C23 H23 126.9 . .
N4 C24 N3 104.2(6) . .
N4 C24 Pd1 123.8(5) . .
N3 C24 Pd1 132.0(6) . .
C27 C25 N4 111.9(6) . .
C27 C25 C26 115.2(7) . .
N4 C25 C26 111.2(6) . .
C27 C25 H25 105.9 . .
N4 C25 H25 105.9 . .
C26 C25 H25 105.9 . .
C25 C26 H26A 109.5 . .
C25 C26 H26B 109.5 . .
H26A C26 H26B 109.5 . .
C25 C26 H26C 109.5 . .
H26A C26 H26C 109.5 . .
H26B C26 H26C 109.5 . .
C28 C27 C31 105.2(8) . .
C28 C27 C25 125.2(8) . .
C31 C27 C25 129.5(8) . .
C28 C27 Fe1 69.7(4) . .
C31 C27 Fe1 67.4(5) . .
C25 C27 Fe1 124.8(5) . .
C29 C28 C27 108.6(8) . .
C29 C28 Fe1 69.5(5) . .
C27 C28 Fe1 70.1(4) . .
C29 C28 H28 125.7 . .
C27 C28 H28 125.7 . .
Fe1 C28 H28 126.4 . .
C30 C29 C28 108.6(9) . .
C30 C29 Fe1 69.6(5) . .
C28 C29 Fe1 70.3(5) . .
C30 C29 H29 125.7 . .
C28 C29 H29 125.7 . .
Fe1 C29 H29 125.9 . .
C29 C30 C31 107.3(9) . .
C29 C30 Fe1 70.7(5) . .
C31 C30 Fe1 68.7(6) . .
C29 C30 H30 126.3 . .
C31 C30 H30 126.3 . .
Fe1 C30 H30 125.9 . .
C30 C31 C27 110.3(8) . .
C30 C31 Fe1 71.0(6) . .
C27 C31 Fe1 71.9(5) . .
C30 C31 H31 124.9 . .
C27 C31 H31 124.9 . .
Fe1 C31 H31 123.8 . .
C36 C32 C33 110.5(19) . .
C36 C32 Fe1 70.6(10) . .
C33 C32 Fe1 71.2(8) . .
C36 C32 H32 124.7 . .
C33 C32 H32 124.7 . .
Fe1 C32 H32 125.0 . .
C32 C33 C34 107.7(16) . .
C32 C33 Fe1 69.4(8) . .
C34 C33 Fe1 71.3(7) . .
C32 C33 H33 126.2 . .
C34 C33 H33 126.2 . .
Fe1 C33 H33 124.7 . .
C33 C34 C35 108.2(14) . .
C33 C34 Fe1 69.4(6) . .
C35 C34 Fe1 68.7(7) . .
C33 C34 H34 125.9 . .
C35 C34 H34 125.9 . .
Fe1 C34 H34 127.6 . .
C36 C35 C34 105.7(14) . .
C36 C35 Fe1 68.9(7) . .
C34 C35 Fe1 70.8(6) . .
C36 C35 H35 127.1 . .
C34 C35 H35 127.1 . .
Fe1 C35 H35 124.7 . .
C32 C36 C35 107.8(18) . .
C32 C36 Fe1 70.2(8) . .
C35 C36 Fe1 70.1(8) . .
C32 C36 H36 126.1 . .
C35 C36 H36 126.1 . .
Fe1 C36 H36 125.1 . .

loop_
_geom_bond_atom_site_label_1
_geom_bond_atom_site_label_2
_geom_bond_distance
_geom_bond_site_symmetry_2
Pd1 C24 1.949(7) .
Pd1 N2 2.068(5) .
Pd1 Cl1 2.3021(19) .
Pd1 Cl2 2.3021(19) .
Fe1 C31 1.975(10) .
Fe1 C32 1.990(13) .
Fe1 C36 1.995(12) .
Fe1 C30 2.004(9) .
Fe1 C35 2.011(10) .
Fe1 C33 2.014(10) .
Fe1 C29 2.018(8) .
Fe1 C28 2.030(8) .
Fe1 C27 2.034(7) .
Fe1 C34 2.038(11) .
N1 C10 1.350(7) .
N1 C12 1.368(7) .
N1 C1 1.445(8) .
N2 C10 1.318(7) .
N2 C11 1.361(7) .
N3 C22 1.375(8) .
N3 C24 1.377(7) .
N3 C13 1.442(8) .
N4 C24 1.339(8) .
N4 C23 1.376(8) .
N4 C25 1.481(8) .
C1 C2 1.366(10) .
C1 C6 1.382(10) .
C2 C3 1.407(9) .
C2 C7 1.495(10) .
C3 C4 1.370(9) .
C3 H3 0.9300 .
C4 C5 1.347(9) .
C4 C8 1.493(9) .
C5 C6 1.406(10) .
C5 H5 0.9300 .
C6 C9 1.497(10) .
C7 H7A 0.9600 .
C7 H7B 0.9600 .
C7 H7C 0.9600 .
C8 H8A 0.9600 .
C8 H8B 0.9600 .
C8 H8C 0.9600 .
C9 H9A 0.9600 .
C9 H9B 0.9600 .
C9 H9C 0.9600 .
C10 H10 0.9300 .
C11 C12 1.345(8) .
C11 H11 0.9300 .
C12 H12 0.9300 .
C13 C14 1.373(9) .
C13 C18 1.414(10) .
C14 C15 1.375(9) .
C14 C19 1.539(9) .
C15 C16 1.388(10) .
C15 H15 0.9300 .
C16 C17 1.362(10) .
C16 C20 1.502(11) .
C17 C18 1.309(10) .
C17 H17 0.9300 .
C18 C21 1.485(10) .
C19 H19A 0.9600 .
C19 H19B 0.9600 .
C19 H19C 0.9600 .
C20 H20A 0.9600 .
C20 H20B 0.9600 .
C20 H20C 0.9600 .
C21 H21A 0.9600 .
C21 H21B 0.9600 .
C21 H21C 0.9600 .
C22 C23 1.306(10) .
C22 H22 0.9300 .
C23 H23 0.9300 .
C25 C27 1.480(9) .
C25 C26 1.533(9) .
C25 H25 0.9800 .
C26 H26A 0.9600 .
C26 H26B 0.9600 .
C26 H26C 0.9600 .
C27 C28 1.396(9) .
C27 C31 1.396(10) .
C28 C29 1.392(10) .
C28 H28 0.9300 .
C29 C30 1.367(11) .
C29 H29 0.9300 .
C30 C31 1.373(11) .
C30 H30 0.9300 .
C31 H31 0.9300 .
C32 C36 1.337(18) .
C32 C33 1.350(16) .
C32 H32 0.9300 .
C33 C34 1.363(14) .
C33 H33 0.9300 .
C34 C35 1.401(15) .
C34 H34 0.9300 .
C35 C36 1.400(17) .
C35 H35 0.9300 .
C36 H36 0.9300 .

loop_
_geom_hbond_atom_site_label_D
_geom_hbond_atom_site_label_H
_geom_hbond_atom_site_label_A
_geom_hbond_distance_DH
_geom_hbond_distance_HA
_geom_hbond_distance_DA
_geom_hbond_angle_DHA
_geom_hbond_site_symmetry_A
C19 H19A Cl1 0.96 2.70 3.656(9) 175.8 .
C21 H21A Cl2 0.96 2.74 3.631(8) 153.8 .
C10 H10 Cl1 0.93 2.65 3.163(7) 115.1 .
C12 H12 Cl1 0.93 2.72 3.642(7) 169.6 1_565

loop_
_geom_torsion_atom_site_label_1
_geom_torsion_atom_site_label_2
_geom_torsion_atom_site_label_3
_geom_torsion_atom_site_label_4
_geom_torsion
_geom_torsion_site_symmetry_1
_geom_torsion_site_symmetry_2
_geom_torsion_site_symmetry_3
_geom_torsion_site_symmetry_4
C10 N1 C1 C2 -84.8(10) . . . .
C12 N1 C1 C2 89.6(9) . . . .
C10 N1 C1 C6 97.9(9) . . . .
C12 N1 C1 C6 -87.7(10) . . . .
C6 C1 C2 C3 0.7(11) . . . .
N1 C1 C2 C3 -176.4(6) . . . .
C6 C1 C2 C7 -178.2(7) . . . .
N1 C1 C2 C7 4.6(10) . . . .
C1 C2 C3 C4 0.1(10) . . . .
C7 C2 C3 C4 179.1(7) . . . .
C2 C3 C4 C5 -1.3(12) . . . .
C2 C3 C4 C8 176.0(6) . . . .
C3 C4 C5 C6 1.8(13) . . . .
C8 C4 C5 C6 -175.5(7) . . . .
C2 C1 C6 C5 -0.3(11) . . . .
N1 C1 C6 C5 176.9(6) . . . .
C2 C1 C6 C9 -179.2(7) . . . .
N1 C1 C6 C9 -2.0(11) . . . .
C4 C5 C6 C1 -1.1(12) . . . .
C4 C5 C6 C9 177.9(8) . . . .
C11 N2 C10 N1 0.4(9) . . . .
Pd1 N2 C10 N1 -175.3(5) . . . .
C12 N1 C10 N2 -0.4(9) . . . .
C1 N1 C10 N2 175.0(7) . . . .
C10 N2 C11 C12 -0.2(10) . . . .
Pd1 N2 C11 C12 175.3(5) . . . .
N2 C11 C12 N1 0.0(10) . . . .
C10 N1 C12 C11 0.2(9) . . . .
C1 N1 C12 C11 -175.2(7) . . . .
C22 N3 C13 C14 -93.6(9) . . . .
C24 N3 C13 C14 86.9(9) . . . .
C22 N3 C13 C18 77.9(10) . . . .
C24 N3 C13 C18 -101.6(8) . . . .
C18 C13 C14 C15 4.2(11) . . . .
N3 C13 C14 C15 175.4(6) . . . .
C18 C13 C14 C19 -175.5(7) . . . .
N3 C13 C14 C19 -4.4(10) . . . .
C13 C14 C15 C16 -3.5(12) . . . .
C19 C14 C15 C16 176.3(7) . . . .
C14 C15 C16 C17 2.1(12) . . . .
C14 C15 C16 C20 -179.1(8) . . . .
C15 C16 C17 C18 -1.4(13) . . . .
C20 C16 C17 C18 179.9(8) . . . .
C16 C17 C18 C13 2.2(13) . . . .
C16 C17 C18 C21 -178.8(8) . . . .
C14 C13 C18 C17 -3.6(11) . . . .
N3 C13 C18 C17 -174.9(7) . . . .
C14 C13 C18 C21 177.4(7) . . . .
N3 C13 C18 C21 6.2(10) . . . .
C24 N3 C22 C23 2.0(10) . . . .
C13 N3 C22 C23 -177.6(8) . . . .
N3 C22 C23 N4 -1.8(11) . . . .
C24 N4 C23 C22 1.0(10) . . . .
C25 N4 C23 C22 179.7(8) . . . .
C23 N4 C24 N3 0.2(8) . . . .
C25 N4 C24 N3 -178.5(6) . . . .
C23 N4 C24 Pd1 -177.8(5) . . . .
C25 N4 C24 Pd1 3.5(10) . . . .
C22 N3 C24 N4 -1.3(8) . . . .
C13 N3 C24 N4 178.3(7) . . . .
C22 N3 C24 Pd1 176.5(6) . . . .
C13 N3 C24 Pd1 -3.9(11) . . . .
C24 N4 C25 C27 107.3(8) . . . .
C23 N4 C25 C27 -71.2(9) . . . .
C24 N4 C25 C26 -122.2(8) . . . .
C23 N4 C25 C26 59.2(10) . . . .
N4 C25 C27 C28 -42.3(10) . . . .
C26 C25 C27 C28 -170.7(7) . . . .
N4 C25 C27 C31 141.1(8) . . . .
C26 C25 C27 C31 12.8(12) . . . .
N4 C25 C27 Fe1 -130.8(6) . . . .
C26 C25 C27 Fe1 100.8(8) . . . .
C31 C27 C28 C29 -0.7(9) . . . .
C25 C27 C28 C29 -177.9(7) . . . .
Fe1 C27 C28 C29 -58.9(6) . . . .
C31 C27 C28 Fe1 58.3(5) . . . .
C25 C27 C28 Fe1 -119.0(7) . . . .
C27 C28 C29 C30 0.0(10) . . . .
Fe1 C28 C29 C30 -59.3(6) . . . .
C27 C28 C29 Fe1 59.3(5) . . . .
C28 C29 C30 C31 0.6(11) . . . .
Fe1 C29 C30 C31 -59.1(7) . . . .
C28 C29 C30 Fe1 59.7(6) . . . .
C29 C30 C31 C27 -1.1(11) . . . .
Fe1 C30 C31 C27 -61.5(6) . . . .
C29 C30 C31 Fe1 60.4(7) . . . .
C28 C27 C31 C30 1.1(10) . . . .
C25 C27 C31 C30 178.2(8) . . . .
Fe1 C27 C31 C30 60.9(7) . . . .
C28 C27 C31 Fe1 -59.8(5) . . . .
C25 C27 C31 Fe1 117.3(8) . . . .
C36 C32 C33 C34 1.5(16) . . . .
Fe1 C32 C33 C34 61.4(8) . . . .
C36 C32 C33 Fe1 -59.9(11) . . . .
C32 C33 C34 C35 -2.3(13) . . . .
Fe1 C33 C34 C35 57.8(8) . . . .
C32 C33 C34 Fe1 -60.1(8) . . . .
C33 C34 C35 C36 2.2(14) . . . .
Fe1 C34 C35 C36 60.4(8) . . . .
C33 C34 C35 Fe1 -58.2(8) . . . .
C33 C32 C36 C35 -0.1(17) . . . .
Fe1 C32 C36 C35 -60.4(10) . . . .
C33 C32 C36 Fe1 60.2(10) . . . .
C34 C35 C36 C32 -1.3(16) . . . .
Fe1 C35 C36 C32 60.4(10) . . . .
C34 C35 C36 Fe1 -61.7(8) . . . .
